data_1565028
loop_
_publ_author_name
'Kumar, Priyaranjan'
'Butcher, Ray J.'
'Patra, Ashis K.'

_publ_section_title
;
 Ternary Co(II), Ni(II) and Cu(II) complexes containing dipyridophenazine
 and saccharin: Structures, reactivity, binding interactions with
 biomolecules and DNA damage activity
;
_journal_name_full 'Inorganica Chimica Acta'
_journal_page_first 119532
_journal_paper_doi 10.1016/j.ica.2020.119532
_journal_volume 506
_journal_year 2020
_chemical_formula_moiety 'C43 H24 Cu N9 O3 S, Cl O4, 4(H2 O)'
_chemical_formula_sum 'C43 H32 Cl Cu N9 O11 S'
_chemical_formula_weight 981.82
_space_group_crystal_system triclinic
_space_group_IT_number 2
_space_group_name_Hall '-P 1'
_space_group_name_H-M_alt 'P -1'
_atom_sites_solution_hydrogens mixed
_audit_creation_method SHELXL-2014/7
_cell_angle_alpha 104.4270(10)
_cell_angle_beta 110.2250(10)
_cell_angle_gamma 91.926(2)
_cell_formula_units_Z 4
_cell_length_a 15.0777(7)
_cell_length_b 15.1926(8)
_cell_length_c 19.7389(9)
_cell_measurement_reflns_used 9489
_cell_measurement_temperature 100(2)
_cell_measurement_theta_max 28.15
_cell_measurement_theta_min 2.37
_cell_volume 4073.2(3)
_computing_cell_refinement 'Bruker SAINT'
_computing_data_collection 'Bruker APEX2'
_computing_data_reduction 'Bruker SAINT'
_computing_molecular_graphics 'Bruker SHELXTL (Sheldrick 2008)'
_computing_publication_material 'Bruker SHELXTL (Sheldrick 2008)'
_computing_structure_refinement 'SHELXL-2014/7 (Sheldrick, 2014)'
_computing_structure_solution 'SHELXT (Sheldrick 2015)'
_diffrn_ambient_temperature 100(2)
_diffrn_measured_fraction_theta_full 0.998
_diffrn_measured_fraction_theta_max 0.992
_diffrn_measurement_device_type 'Bruker APEX-II CCD'
_diffrn_measurement_method '\f and \w scans'
_diffrn_radiation_type MoK\a
_diffrn_radiation_wavelength 0.71073
_diffrn_reflns_av_R_equivalents 0.0557
_diffrn_reflns_av_unetI/netI 0.0775
_diffrn_reflns_Laue_measured_fraction_full 0.998
_diffrn_reflns_Laue_measured_fraction_max 0.992
_diffrn_reflns_limit_h_max 20
_diffrn_reflns_limit_h_min -19
_diffrn_reflns_limit_k_max 20
_diffrn_reflns_limit_k_min -20
_diffrn_reflns_limit_l_max 26
_diffrn_reflns_limit_l_min -26
_diffrn_reflns_number 62807
_diffrn_reflns_point_group_measured_fraction_full 0.998
_diffrn_reflns_point_group_measured_fraction_max 0.992
_diffrn_reflns_theta_full 25.500
_diffrn_reflns_theta_max 28.376
_diffrn_reflns_theta_min 2.327
_exptl_absorpt_coefficient_mu 0.730
_exptl_absorpt_correction_T_max 0.7457
_exptl_absorpt_correction_T_min 0.6537
_exptl_absorpt_correction_type multi-scan
_exptl_absorpt_process_details 'Sadabs (Sheldrick, 1996)'
_exptl_crystal_colour blue
_exptl_crystal_density_diffrn 1.601
_exptl_crystal_description needle
_exptl_crystal_F_000 2012
_exptl_crystal_size_max 0.31
_exptl_crystal_size_mid 0.11
_exptl_crystal_size_min 0.09
_refine_diff_density_max 1.037
_refine_diff_density_min -0.539
_refine_diff_density_rms 0.085
_refine_ls_extinction_coef .
_refine_ls_extinction_method none
_refine_ls_goodness_of_fit_ref 1.007
_refine_ls_hydrogen_treatment mixed
_refine_ls_matrix_type full
_refine_ls_number_parameters 1237
_refine_ls_number_reflns 20230
_refine_ls_number_restraints 24
_refine_ls_restrained_S_all 1.007
_refine_ls_R_factor_all 0.0971
_refine_ls_R_factor_gt 0.0510
_refine_ls_shift/su_max 0.001
_refine_ls_shift/su_mean 0.000
_refine_ls_structure_factor_coef Fsqd
_refine_ls_weighting_details 'w=1/[\s^2^(Fo^2^)+(0.0510P)^2^+3.5851P] where P=(Fo^2^+2Fc^2^)/3'
_refine_ls_weighting_scheme calc
_refine_ls_wR_factor_gt 0.1078
_refine_ls_wR_factor_ref 0.1252
_reflns_Friedel_coverage 0.000
_reflns_Friedel_fraction_full .
_reflns_Friedel_fraction_max .
_reflns_number_gt 13519
_reflns_number_total 20230
_reflns_threshold_expression 'I > 2\s(I)'
_cod_data_source_file ICA-2020-506-119532.cif
_cod_data_source_block 3
_cod_database_code 1565028
_shelx_shelxl_version_number 2014/7
_shelx_space_group_comment
;
The symmetry employed for this shelxl refinement is uniquely defined
by the following loop, which should always be used as a source of
symmetry information in preference to the above space-group names.
They are only intended as comments.
;

loop_
_space_group_symop_operation_xyz
'x, y, z'
'-x, -y, -z'

loop_
_atom_site_label
_atom_site_type_symbol
_atom_site_fract_x
_atom_site_fract_y
_atom_site_fract_z
_atom_site_U_iso_or_equiv
_atom_site_adp_type
_atom_site_occupancy
_atom_site_site_symmetry_order
_atom_site_calc_flag
_atom_site_refinement_flags_posn
_atom_site_refinement_flags_adp
_atom_site_refinement_flags_occupancy
_atom_site_disorder_assembly
_atom_site_disorder_group
Cu1 Cu 0.18997(2) 0.32048(2) 0.76530(2) 0.01678(9) Uani 1 1 d . . . . .
S1A S 0.39483(5) 0.28987(5) 0.87865(4) 0.01890(15) Uani 1 1 d . . . . .
O1A O 0.40641(14) 0.21209(14) 0.82478(11) 0.0285(5) Uani 1 1 d . . . . .
O2A O 0.36154(14) 0.26885(14) 0.93335(11) 0.0263(5) Uani 1 1 d . . . . .
O3A O 0.34354(15) 0.50104(15) 0.82180(13) 0.0333(5) Uani 1 1 d . . . . .
N1A N 0.32773(16) 0.35760(16) 0.83640(12) 0.0182(5) Uani 1 1 d . . . . .
N2A N 0.14667(16) 0.30448(16) 0.84758(12) 0.0175(5) Uani 1 1 d . . . . .
N3A N 0.18192(16) 0.17522(16) 0.74464(12) 0.0187(5) Uani 1 1 d . . . . .
N4A N 0.12416(16) 0.08833(17) 0.98360(13) 0.0232(5) Uani 1 1 d . . . . .
N5A N 0.15880(16) -0.04982(16) 0.87327(13) 0.0231(5) Uani 1 1 d . . . . .
N6A N 0.06068(15) 0.34568(15) 0.70017(12) 0.0165(5) Uani 1 1 d . . . . .
N7A N 0.22239(15) 0.33090(16) 0.67737(12) 0.0174(5) Uani 1 1 d . . . . .
N8A N -0.09224(16) 0.39501(16) 0.45688(13) 0.0197(5) Uani 1 1 d . . . . .
N9A N 0.08342(16) 0.38569(15) 0.43521(12) 0.0185(5) Uani 1 1 d . . . . .
C1A C 0.49957(19) 0.36896(19) 0.92137(15) 0.0192(6) Uani 1 1 d . . . . .
C2A C 0.5890(2) 0.3592(2) 0.96799(16) 0.0263(7) Uani 1 1 d . . . . .
H2AA H 0.6015 0.3047 0.9829 0.032 Uiso 1 1 calc R U . . .
C3A C 0.6593(2) 0.4331(2) 0.99184(17) 0.0299(7) Uani 1 1 d . . . . .
H3AA H 0.7222 0.4288 1.0231 0.036 Uiso 1 1 calc R U . . .
C4A C 0.6400(2) 0.5130(2) 0.97112(17) 0.0315(8) Uani 1 1 d . . . . .
H4AA H 0.6896 0.5627 0.9887 0.038 Uiso 1 1 calc R U . . .
C5A C 0.5499(2) 0.5217(2) 0.92535(17) 0.0268(7) Uani 1 1 d . . . . .
H5AA H 0.5367 0.5768 0.9117 0.032 Uiso 1 1 calc R U . . .
C6A C 0.47906(19) 0.4478(2) 0.89987(15) 0.0196(6) Uani 1 1 d . . . . .
C7A C 0.3772(2) 0.4408(2) 0.84938(15) 0.0209(6) Uani 1 1 d . . . . .
C8A C 0.12707(19) 0.3708(2) 0.89676(15) 0.0194(6) Uani 1 1 d . . . . .
H8AA H 0.1267 0.4309 0.8906 0.023 Uiso 1 1 calc R U . . .
C9A C 0.1072(2) 0.3551(2) 0.95678(16) 0.0236(6) Uani 1 1 d . . . . .
H9AA H 0.0919 0.4034 0.9902 0.028 Uiso 1 1 calc R U . . .
C10A C 0.1098(2) 0.2693(2) 0.96730(16) 0.0227(6) Uani 1 1 d . . . . .
H10A H 0.0982 0.2581 1.0089 0.027 Uiso 1 1 calc R U . . .
C11A C 0.12971(19) 0.19841(19) 0.91615(15) 0.0186(6) Uani 1 1 d . . . . .
C12A C 0.14666(18) 0.21866(19) 0.85617(15) 0.0173(6) Uani 1 1 d . . . . .
C13A C 0.16626(18) 0.14846(19) 0.80068(15) 0.0171(6) Uani 1 1 d . . . . .
C14A C 0.16820(19) 0.0587(2) 0.80513(15) 0.0199(6) Uani 1 1 d . . . . .
C15A C 0.1874(2) -0.0057(2) 0.74950(16) 0.0242(6) Uani 1 1 d . . . . .
H15A H 0.1887 -0.0679 0.7503 0.029 Uiso 1 1 calc R U . . .
C16A C 0.2044(2) 0.0223(2) 0.69354(17) 0.0265(7) Uani 1 1 d . . . . .
H16A H 0.2185 -0.0203 0.6556 0.032 Uiso 1 1 calc R U . . .
C17A C 0.2008(2) 0.1134(2) 0.69301(16) 0.0234(6) Uani 1 1 d . . . . .
H17A H 0.2124 0.1319 0.6540 0.028 Uiso 1 1 calc R U . . .
C18A C 0.13480(19) 0.1053(2) 0.92367(15) 0.0201(6) Uani 1 1 d . . . . .
C19A C 0.15296(19) 0.03540(19) 0.86833(15) 0.0200(6) Uani 1 1 d . . . . .
C20A C 0.1299(2) 0.0015(2) 0.98893(17) 0.0252(7) Uani 1 1 d . . . . .
C21A C 0.1179(2) -0.0211(2) 1.05120(18) 0.0316(8) Uani 1 1 d . . . . .
H21A H 0.1062 0.0246 1.0887 0.038 Uiso 1 1 calc R U . . .
C22A C 0.1231(2) -0.1084(2) 1.05689(19) 0.0368(9) Uani 1 1 d . . . . .
H22A H 0.1138 -0.1235 1.0981 0.044 Uiso 1 1 calc R U . . .
C23A C 0.1421(2) -0.1768(2) 1.0027(2) 0.0379(9) Uani 1 1 d . . . . .
H23A H 0.1468 -0.2369 1.0084 0.045 Uiso 1 1 calc R U . . .
C24A C 0.1539(2) -0.1577(2) 0.94247(19) 0.0324(8) Uani 1 1 d . . . . .
H24A H 0.1662 -0.2046 0.9061 0.039 Uiso 1 1 calc R U . . .
C25A C 0.1477(2) -0.0680(2) 0.93364(17) 0.0252(7) Uani 1 1 d . . . . .
C26A C -0.0212(2) 0.34726(19) 0.71208(16) 0.0209(6) Uani 1 1 d . . . . .
H26A H -0.0222 0.3386 0.7579 0.025 Uiso 1 1 calc R U . . .
C27A C -0.1052(2) 0.3611(2) 0.65967(16) 0.0238(6) Uani 1 1 d . . . . .
H27A H -0.1624 0.3621 0.6699 0.029 Uiso 1 1 calc R U . . .
C28A C -0.1051(2) 0.3734(2) 0.59349(16) 0.0213(6) Uani 1 1 d . . . . .
H28A H -0.1620 0.3830 0.5574 0.026 Uiso 1 1 calc R U . . .
C29A C -0.01994(19) 0.37166(18) 0.57924(14) 0.0170(6) Uani 1 1 d . . . . .
C30A C 0.06061(19) 0.35729(18) 0.63409(14) 0.0156(5) Uani 1 1 d . . . . .
C31A C 0.14931(18) 0.34955(18) 0.62184(14) 0.0154(6) Uani 1 1 d . . . . .
C32A C 0.15707(19) 0.35789(18) 0.55537(14) 0.0158(6) Uani 1 1 d . . . . .
C33A C 0.2436(2) 0.34376(19) 0.54561(15) 0.0196(6) Uani 1 1 d . . . . .
H33A H 0.2518 0.3488 0.5011 0.024 Uiso 1 1 calc R U . . .
C34A C 0.3166(2) 0.3225(2) 0.60121(16) 0.0218(6) Uani 1 1 d . . . . .
H34A H 0.3752 0.3110 0.5949 0.026 Uiso 1 1 calc R U . . .
C35A C 0.30410(19) 0.3178(2) 0.66685(16) 0.0207(6) Uani 1 1 d . . . . .
H35A H 0.3557 0.3048 0.7056 0.025 Uiso 1 1 calc R U . . .
C36A C -0.01432(19) 0.38235(18) 0.50891(15) 0.0185(6) Uani 1 1 d . . . . .
C37A C 0.07439(19) 0.37633(18) 0.49749(15) 0.0168(6) Uani 1 1 d . . . . .
C38A C -0.0848(2) 0.40121(18) 0.39171(15) 0.0195(6) Uani 1 1 d . . . . .
C39A C -0.1660(2) 0.4111(2) 0.33275(16) 0.0271(7) Uani 1 1 d . . . . .
H39A H -0.2258 0.4130 0.3388 0.033 Uiso 1 1 calc R U . . .
C40A C -0.1591(2) 0.4180(2) 0.26710(17) 0.0294(7) Uani 1 1 d . . . . .
H40A H -0.2143 0.4239 0.2275 0.035 Uiso 1 1 calc R U . . .
C41A C -0.0700(2) 0.4163(2) 0.25766(16) 0.0270(7) Uani 1 1 d . . . . .
H41A H -0.0661 0.4216 0.2118 0.032 Uiso 1 1 calc R U . . .
C42A C 0.0096(2) 0.4073(2) 0.31320(15) 0.0244(7) Uani 1 1 d . . . . .
H42A H 0.0689 0.4073 0.3064 0.029 Uiso 1 1 calc R U . . .
C43A C 0.0042(2) 0.39790(19) 0.38136(15) 0.0193(6) Uani 1 1 d . . . . .
Cu2 Cu 0.64836(2) 0.84579(2) 0.70189(2) 0.01775(9) Uani 1 1 d . . . . .
S1B S 0.45039(5) 0.70053(5) 0.62797(4) 0.02048(16) Uani 1 1 d . . . . .
O1B O 0.46307(15) 0.65529(15) 0.68613(11) 0.0295(5) Uani 1 1 d . . . . .
O2B O 0.39167(15) 0.77304(14) 0.63117(12) 0.0283(5) Uani 1 1 d . . . . .
O3B O 0.63425(14) 0.69902(14) 0.54600(11) 0.0263(5) Uani 1 1 d . . . . .
N1B N 0.55185(16) 0.73594(16) 0.62550(12) 0.0196(5) Uani 1 1 d . . . . .
N2B N 0.67605(16) 0.88445(16) 0.62169(12) 0.0184(5) Uani 1 1 d . . . . .
N3B N 0.79278(16) 0.82602(15) 0.73131(12) 0.0186(5) Uani 1 1 d . . . . .
N4B N 0.91212(17) 0.88441(16) 0.50907(13) 0.0209(5) Uani 1 1 d . . . . .
N5B N 1.03749(16) 0.82476(16) 0.62837(13) 0.0210(5) Uani 1 1 d . . . . .
N6B N 0.63469(16) 0.97627(15) 0.75833(12) 0.0173(5) Uani 1 1 d . . . . .
N7B N 0.63796(16) 0.81847(16) 0.79255(12) 0.0179(5) Uani 1 1 d . . . . .
N8B N 0.61780(17) 1.13380(18) 0.99639(14) 0.0266(6) Uani 1 1 d . . . . .
N9B N 0.61764(16) 0.96323(18) 1.03047(13) 0.0246(6) Uani 1 1 d . . . . .
C1B C 0.4079(2) 0.61996(19) 0.53891(15) 0.0188(6) Uani 1 1 d . . . . .
C2B C 0.3246(2) 0.5595(2) 0.50442(17) 0.0235(6) Uani 1 1 d . . . . .
H2BA H 0.2802 0.5559 0.5283 0.028 Uiso 1 1 calc R U . . .
C3B C 0.3093(2) 0.5041(2) 0.43270(17) 0.0265(7) Uani 1 1 d . . . . .
H3BA H 0.2527 0.4617 0.4065 0.032 Uiso 1 1 calc R U . . .
C4B C 0.3751(2) 0.5096(2) 0.39860(17) 0.0280(7) Uani 1 1 d . . . . .
H4BA H 0.3618 0.4723 0.3489 0.034 Uiso 1 1 calc R U . . .
C5B C 0.4600(2) 0.5687(2) 0.43569(16) 0.0253(7) Uani 1 1 d . . . . .
H5BA H 0.5058 0.5711 0.4129 0.030 Uiso 1 1 calc R U . . .
C6B C 0.4755(2) 0.62407(19) 0.50713(15) 0.0193(6) Uani 1 1 d . . . . .
C7B C 0.5624(2) 0.68928(19) 0.55935(15) 0.0200(6) Uani 1 1 d . . . . .
C8B C 0.6134(2) 0.9103(2) 0.56605(15) 0.0222(6) Uani 1 1 d . . . . .
H8BA H 0.5514 0.9180 0.5668 0.027 Uiso 1 1 calc R U . . .
C9B C 0.6351(2) 0.9264(2) 0.50732(16) 0.0241(7) Uani 1 1 d . . . . .
H9BA H 0.5885 0.9442 0.4683 0.029 Uiso 1 1 calc R U . . .
C10B C 0.7249(2) 0.9165(2) 0.50593(16) 0.0224(6) Uani 1 1 d . . . . .
H10B H 0.7412 0.9282 0.4663 0.027 Uiso 1 1 calc R U . . .
C11B C 0.79174(19) 0.88901(19) 0.56340(15) 0.0182(6) Uani 1 1 d . . . . .
C12B C 0.76401(19) 0.87328(18) 0.62033(15) 0.0167(6) Uani 1 1 d . . . . .
C13B C 0.82814(19) 0.84214(18) 0.68093(15) 0.0170(6) Uani 1 1 d . . . . .
C14B C 0.9209(2) 0.83064(18) 0.68574(15) 0.0184(6) Uani 1 1 d . . . . .
C15B C 0.9800(2) 0.8041(2) 0.74704(16) 0.0223(6) Uani 1 1 d . . . . .
H15B H 1.0443 0.7965 0.7528 0.027 Uiso 1 1 calc R U . . .
C16B C 0.9447(2) 0.7889(2) 0.79874(16) 0.0236(6) Uani 1 1 d . . . . .
H16B H 0.9843 0.7712 0.8410 0.028 Uiso 1 1 calc R U . . .
C17B C 0.8505(2) 0.7997(2) 0.78897(15) 0.0219(6) Uani 1 1 d . . . . .
H17B H 0.8262 0.7878 0.8247 0.026 Uiso 1 1 calc R U . . .
C18B C 0.88768(19) 0.87287(18) 0.56538(15) 0.0179(6) Uani 1 1 d . . . . .
C19B C 0.95114(19) 0.84370(19) 0.62593(15) 0.0192(6) Uani 1 1 d . . . . .
C20B C 1.0006(2) 0.8671(2) 0.51203(16) 0.0229(6) Uani 1 1 d . . . . .
C21B C 1.0327(2) 0.8804(2) 0.45524(17) 0.0269(7) Uani 1 1 d . . . . .
H21B H 0.9924 0.9019 0.4155 0.032 Uiso 1 1 calc R U . . .
C22B C 1.1214(2) 0.8621(2) 0.45784(18) 0.0302(7) Uani 1 1 d . . . . .
H22B H 1.1429 0.8722 0.4201 0.036 Uiso 1 1 calc R U . . .
C23B C 1.1822(2) 0.8285(2) 0.51562(18) 0.0301(7) Uani 1 1 d . . . . .
H23B H 1.2430 0.8145 0.5153 0.036 Uiso 1 1 calc R U . . .
C24B C 1.1546(2) 0.8160(2) 0.57169(17) 0.0257(7) Uani 1 1 d . . . . .
H24B H 1.1963 0.7940 0.6105 0.031 Uiso 1 1 calc R U . . .
C25B C 1.0636(2) 0.8358(2) 0.57190(16) 0.0228(6) Uani 1 1 d . . . . .
C26B C 0.6390(2) 1.0549(2) 0.74083(16) 0.0224(6) Uani 1 1 d . . . . .
H26B H 0.6425 1.0537 0.6935 0.027 Uiso 1 1 calc R U . . .
C27B C 0.6384(2) 1.1387(2) 0.78891(17) 0.0265(7) Uani 1 1 d . . . . .
H27B H 0.6425 1.1936 0.7748 0.032 Uiso 1 1 calc R U . . .
C28B C 0.6318(2) 1.1416(2) 0.85697(17) 0.0266(7) Uani 1 1 d . . . . .
H28B H 0.6306 1.1985 0.8902 0.032 Uiso 1 1 calc R U . . .
C29B C 0.6269(2) 1.0601(2) 0.87694(15) 0.0205(6) Uani 1 1 d . . . . .
C30B C 0.62999(18) 0.97941(19) 0.82638(15) 0.0165(6) Uani 1 1 d . . . . .
C31B C 0.63174(18) 0.89266(19) 0.84466(15) 0.0176(6) Uani 1 1 d . . . . .
C32B C 0.63101(19) 0.8876(2) 0.91396(15) 0.0192(6) Uani 1 1 d . . . . .
C33B C 0.6392(2) 0.8030(2) 0.93009(16) 0.0232(6) Uani 1 1 d . . . . .
H33B H 0.6387 0.7970 0.9768 0.028 Uiso 1 1 calc R U . . .
C34B C 0.6478(2) 0.7284(2) 0.87741(16) 0.0240(6) Uani 1 1 d . . . . .
H34B H 0.6549 0.6707 0.8878 0.029 Uiso 1 1 calc R U . . .
C35B C 0.6461(2) 0.7385(2) 0.80900(16) 0.0220(6) Uani 1 1 d . . . . .
H35B H 0.6510 0.6866 0.7726 0.026 Uiso 1 1 calc R U . . .
C36B C 0.62235(19) 1.0562(2) 0.94904(15) 0.0219(6) Uani 1 1 d . . . . .
C37B C 0.62327(19) 0.9712(2) 0.96679(15) 0.0213(6) Uani 1 1 d . . . . .
C38B C 0.6147(2) 1.1272(2) 1.06302(16) 0.0293(7) Uani 1 1 d . . . . .
C39B C 0.6137(2) 1.2083(3) 1.11744(18) 0.0372(8) Uani 1 1 d . . . . .
H39B H 0.6155 1.2663 1.1077 0.045 Uiso 1 1 calc R U . . .
C40B C 0.6101(2) 1.2007(3) 1.18442(18) 0.0411(10) Uani 1 1 d . . . . .
H40B H 0.6104 1.2546 1.2214 0.049 Uiso 1 1 calc R U . . .
C41B C 0.6058(2) 1.1159(3) 1.19943(18) 0.0412(9) Uani 1 1 d . . . . .
H41B H 0.6021 1.1132 1.2460 0.049 Uiso 1 1 calc R U . . .
C42B C 0.6069(2) 1.0371(3) 1.14887(16) 0.0330(8) Uani 1 1 d . . . . .
H42B H 0.6037 0.9798 1.1597 0.040 Uiso 1 1 calc R U . . .
C43B C 0.6128(2) 1.0416(2) 1.07938(16) 0.0277(7) Uani 1 1 d . . . . .
Cl1 Cl 0.88127(5) 1.11596(6) 0.73830(4) 0.03212(19) Uani 1 1 d . . . . .
O11 O 0.8655(2) 1.04334(18) 0.76791(15) 0.0595(8) Uani 1 1 d . . . . .
O12 O 0.95330(18) 1.1007(3) 0.70713(15) 0.0783(11) Uani 1 1 d . . . . .
O13 O 0.90966(19) 1.19992(17) 0.79754(14) 0.0494(7) Uani 1 1 d . . . . .
O14 O 0.79420(16) 1.1208(2) 0.68051(13) 0.0552(8) Uani 1 1 d . . . . .
Cl2 Cl 0.84207(6) 1.55835(5) 0.82401(4) 0.03057(18) Uani 1 1 d . . . . .
O21 O 0.8868(2) 1.47752(19) 0.81456(16) 0.0639(8) Uani 1 1 d . . . . .
O22 O 0.7682(2) 1.5454(2) 0.85156(16) 0.0620(8) Uani 1 1 d . . . . .
O23 O 0.80401(19) 1.58069(19) 0.75454(13) 0.0514(7) Uani 1 1 d . . . . .
O24 O 0.91308(18) 1.63191(17) 0.87845(12) 0.0425(6) Uani 1 1 d . . . . .
O1W O 0.40692(17) 1.11354(17) 0.67558(13) 0.0360(6) Uani 1 1 d D . . . .
H1W1 H 0.447(2) 1.151(2) 0.6716(19) 0.054 Uiso 1 1 d D U . . .
H1W2 H 0.409(3) 1.139(2) 0.7194(13) 0.054 Uiso 1 1 d D U . . .
O2W O 0.41398(18) 0.93749(17) 0.59673(13) 0.0347(5) Uani 1 1 d D . . . .
H2W1 H 0.415(3) 0.8946(17) 0.6165(19) 0.052 Uiso 1 1 d D U . . .
H2W2 H 0.409(3) 0.9835(16) 0.6281(17) 0.052 Uiso 1 1 d D U . . .
O3W O 0.52078(17) 1.23123(18) 0.64354(14) 0.0411(6) Uani 1 1 d D . . . .
H3W1 H 0.558(2) 1.216(2) 0.6193(19) 0.062 Uiso 1 1 d D U . . .
H3W2 H 0.555(2) 1.2796(19) 0.6771(17) 0.062 Uiso 1 1 d D U . . .
O4W O 0.63176(19) 1.1554(2) 0.56011(15) 0.0526(7) Uani 1 1 d D . . . .
H4W1 H 0.625(3) 1.122(3) 0.5176(12) 0.079 Uiso 1 1 d D U . . .
H4W2 H 0.678(2) 1.139(3) 0.5893(18) 0.079 Uiso 1 1 d D U . . .
O5W O 0.89591(19) 1.41898(19) 1.04323(17) 0.0527(7) Uani 1 1 d D . . . .
H5W1 H 0.886(3) 1.394(3) 0.9987(11) 0.079 Uiso 1 1 d D U . . .
H5W2 H 0.9501(18) 1.410(3) 1.0661(19) 0.079 Uiso 1 1 d D U . . .
O6W O 0.8329(3) 1.3418(2) 0.8844(2) 0.0703(9) Uani 1 1 d D . . . .
H6W1 H 0.848(4) 1.298(2) 0.858(3) 0.105 Uiso 1 1 d D U . . .
H6W2 H 0.847(4) 1.386(2) 0.871(3) 0.105 Uiso 1 1 d D U . . .
O7W O 0.4679(4) 0.5026(2) 0.7370(2) 0.0945(13) Uani 1 1 d D . . . .
H7W1 H 0.470(5) 0.549(3) 0.720(3) 0.142 Uiso 1 1 d D U . . .
H7W2 H 0.435(4) 0.522(4) 0.764(3) 0.142 Uiso 1 1 d D U . . .
O8W O 0.6011(3) 1.3792(3) 0.7645(3) 0.1001(14) Uani 1 1 d D . . . .
H8W1 H 0.6597(18) 1.390(5) 0.791(4) 0.150 Uiso 1 1 d D U . . .
H8W2 H 0.588(5) 1.430(3) 0.760(4) 0.150 Uiso 1 1 d D U . . .

loop_
_atom_site_aniso_label
_atom_site_aniso_U_11
_atom_site_aniso_U_22
_atom_site_aniso_U_33
_atom_site_aniso_U_23
_atom_site_aniso_U_13
_atom_site_aniso_U_12
Cu1 0.01462(17) 0.02277(19) 0.01438(17) 0.00605(14) 0.00646(14) 0.00218(14)
S1A 0.0185(4) 0.0198(4) 0.0163(3) 0.0050(3) 0.0040(3) 0.0029(3)
O1A 0.0259(11) 0.0247(12) 0.0266(11) -0.0008(9) 0.0049(9) 0.0062(9)
O2A 0.0271(11) 0.0304(12) 0.0234(11) 0.0138(9) 0.0073(9) 0.0012(9)
O3A 0.0267(12) 0.0307(13) 0.0401(13) 0.0200(11) 0.0025(10) 0.0012(10)
N1A 0.0158(12) 0.0228(13) 0.0166(11) 0.0069(10) 0.0061(10) -0.0015(10)
N2A 0.0152(12) 0.0198(12) 0.0163(11) 0.0043(10) 0.0050(10) 0.0006(9)
N3A 0.0160(12) 0.0213(13) 0.0174(12) 0.0021(10) 0.0072(10) -0.0019(10)
N4A 0.0173(12) 0.0291(14) 0.0227(13) 0.0106(11) 0.0048(10) -0.0027(10)
N5A 0.0166(12) 0.0213(13) 0.0248(13) 0.0051(11) 0.0010(10) -0.0041(10)
N6A 0.0146(11) 0.0199(12) 0.0140(11) 0.0014(9) 0.0065(9) -0.0009(9)
N7A 0.0142(11) 0.0220(13) 0.0153(11) 0.0044(10) 0.0050(10) 0.0029(10)
N8A 0.0189(12) 0.0202(13) 0.0188(12) 0.0039(10) 0.0063(10) 0.0053(10)
N9A 0.0230(13) 0.0177(12) 0.0143(11) 0.0021(9) 0.0078(10) 0.0020(10)
C1A 0.0167(14) 0.0236(15) 0.0148(13) 0.0000(11) 0.0066(11) 0.0019(12)
C2A 0.0245(16) 0.0269(17) 0.0223(15) 0.0008(13) 0.0059(13) 0.0085(13)
C3A 0.0178(15) 0.0381(19) 0.0246(16) -0.0026(14) 0.0042(13) 0.0070(14)
C4A 0.0193(16) 0.040(2) 0.0285(17) -0.0012(15) 0.0094(14) -0.0057(14)
C5A 0.0251(16) 0.0270(17) 0.0288(16) 0.0069(13) 0.0115(14) 0.0006(13)
C6A 0.0171(14) 0.0266(16) 0.0160(14) 0.0060(12) 0.0070(12) 0.0036(12)
C7A 0.0191(15) 0.0256(16) 0.0191(14) 0.0069(12) 0.0078(12) 0.0029(12)
C8A 0.0163(14) 0.0198(15) 0.0192(14) 0.0037(12) 0.0041(12) 0.0011(11)
C9A 0.0238(16) 0.0281(17) 0.0179(14) 0.0013(12) 0.0100(13) 0.0026(13)
C10A 0.0218(15) 0.0300(17) 0.0181(14) 0.0066(12) 0.0095(12) 0.0024(13)
C11A 0.0130(13) 0.0248(15) 0.0164(13) 0.0058(12) 0.0036(11) -0.0009(11)
C12A 0.0113(13) 0.0209(15) 0.0178(14) 0.0035(11) 0.0047(11) -0.0022(11)
C13A 0.0106(13) 0.0205(15) 0.0160(13) 0.0015(11) 0.0028(11) -0.0022(11)
C14A 0.0098(13) 0.0246(16) 0.0190(14) 0.0029(12) 0.0003(11) -0.0037(11)
C15A 0.0201(15) 0.0198(15) 0.0275(16) 0.0010(12) 0.0067(13) -0.0023(12)
C16A 0.0272(17) 0.0243(17) 0.0243(16) -0.0033(13) 0.0125(14) -0.0016(13)
C17A 0.0175(15) 0.0303(17) 0.0186(14) -0.0003(12) 0.0076(12) -0.0030(12)
C18A 0.0129(14) 0.0241(16) 0.0201(14) 0.0062(12) 0.0028(12) -0.0040(11)
C19A 0.0125(13) 0.0215(15) 0.0201(14) 0.0051(12) -0.0002(11) -0.0039(11)
C20A 0.0141(14) 0.0319(18) 0.0264(16) 0.0136(14) 0.0007(12) -0.0060(12)
C21A 0.0273(17) 0.038(2) 0.0277(17) 0.0157(15) 0.0044(14) -0.0059(15)
C22A 0.0280(18) 0.047(2) 0.0358(19) 0.0251(17) 0.0029(15) -0.0072(16)
C23A 0.0309(19) 0.036(2) 0.041(2) 0.0235(17) -0.0026(16) -0.0067(15)
C24A 0.0212(16) 0.0285(18) 0.0363(18) 0.0100(15) -0.0028(14) -0.0068(13)
C25A 0.0152(15) 0.0266(17) 0.0277(16) 0.0099(13) -0.0005(13) -0.0057(12)
C26A 0.0194(15) 0.0226(15) 0.0204(14) 0.0020(12) 0.0098(12) -0.0002(12)
C27A 0.0159(14) 0.0324(17) 0.0234(15) 0.0034(13) 0.0105(13) 0.0032(12)
C28A 0.0156(14) 0.0256(16) 0.0190(14) 0.0014(12) 0.0048(12) 0.0044(12)
C29A 0.0175(14) 0.0174(14) 0.0143(13) 0.0007(11) 0.0061(11) 0.0018(11)
C30A 0.0167(13) 0.0140(13) 0.0142(13) 0.0009(10) 0.0055(11) 0.0006(11)
C31A 0.0139(13) 0.0161(14) 0.0137(13) 0.0014(11) 0.0042(11) 0.0002(11)
C32A 0.0162(13) 0.0161(14) 0.0148(13) 0.0026(11) 0.0063(11) 0.0016(11)
C33A 0.0216(15) 0.0226(15) 0.0173(14) 0.0039(12) 0.0116(12) 0.0020(12)
C34A 0.0155(14) 0.0303(17) 0.0244(15) 0.0098(13) 0.0114(12) 0.0060(12)
C35A 0.0140(14) 0.0279(16) 0.0220(15) 0.0093(12) 0.0069(12) 0.0040(12)
C36A 0.0200(14) 0.0147(14) 0.0175(14) 0.0008(11) 0.0055(12) 0.0018(11)
C37A 0.0197(14) 0.0126(13) 0.0156(13) 0.0000(11) 0.0063(11) 0.0014(11)
C38A 0.0232(15) 0.0148(14) 0.0151(13) 0.0006(11) 0.0029(12) 0.0035(11)
C39A 0.0258(16) 0.0270(17) 0.0241(16) 0.0040(13) 0.0055(13) 0.0082(13)
C40A 0.0349(18) 0.0261(17) 0.0192(15) 0.0052(13) 0.0004(14) 0.0122(14)
C41A 0.0387(19) 0.0264(17) 0.0157(14) 0.0058(12) 0.0096(14) 0.0079(14)
C42A 0.0323(17) 0.0222(16) 0.0179(14) 0.0026(12) 0.0101(13) 0.0051(13)
C43A 0.0218(15) 0.0160(14) 0.0164(14) 0.0018(11) 0.0044(12) 0.0040(11)
Cu2 0.02126(18) 0.01997(18) 0.01427(17) 0.00525(14) 0.00890(14) 0.00248(14)
S1B 0.0210(4) 0.0235(4) 0.0192(3) 0.0036(3) 0.0117(3) 0.0020(3)
O1B 0.0335(12) 0.0375(13) 0.0218(11) 0.0107(10) 0.0143(10) -0.0004(10)
O2B 0.0269(11) 0.0266(12) 0.0353(12) 0.0038(10) 0.0192(10) 0.0054(9)
O3B 0.0234(11) 0.0271(12) 0.0312(12) 0.0001(9) 0.0190(10) -0.0006(9)
N1B 0.0179(12) 0.0241(13) 0.0163(12) 0.0024(10) 0.0080(10) 0.0006(10)
N2B 0.0208(12) 0.0196(12) 0.0158(11) 0.0040(10) 0.0087(10) 0.0024(10)
N3B 0.0204(12) 0.0180(12) 0.0166(11) 0.0041(10) 0.0064(10) 0.0006(10)
N4B 0.0230(13) 0.0195(13) 0.0205(12) 0.0016(10) 0.0112(11) 0.0005(10)
N5B 0.0171(12) 0.0209(13) 0.0203(12) -0.0015(10) 0.0063(10) -0.0017(10)
N6B 0.0179(12) 0.0183(12) 0.0179(12) 0.0053(10) 0.0090(10) 0.0020(10)
N7B 0.0183(12) 0.0187(12) 0.0168(12) 0.0048(10) 0.0069(10) 0.0018(10)
N8B 0.0221(13) 0.0328(15) 0.0217(13) 0.0009(11) 0.0088(11) 0.0039(11)
N9B 0.0139(12) 0.0431(16) 0.0163(12) 0.0065(11) 0.0063(10) 0.0025(11)
C1B 0.0206(15) 0.0195(15) 0.0170(14) 0.0055(11) 0.0073(12) 0.0061(12)
C2B 0.0185(15) 0.0236(16) 0.0297(16) 0.0091(13) 0.0091(13) 0.0046(12)
C3B 0.0187(15) 0.0239(16) 0.0298(17) 0.0058(13) 0.0016(13) 0.0006(12)
C4B 0.0300(17) 0.0278(17) 0.0184(15) -0.0005(13) 0.0042(13) 0.0036(14)
C5B 0.0279(16) 0.0268(17) 0.0223(15) 0.0039(13) 0.0125(13) 0.0038(13)
C6B 0.0217(15) 0.0182(14) 0.0186(14) 0.0049(11) 0.0080(12) 0.0040(12)
C7B 0.0213(15) 0.0197(15) 0.0207(14) 0.0042(12) 0.0107(12) 0.0025(12)
C8B 0.0218(15) 0.0265(16) 0.0207(15) 0.0076(12) 0.0099(12) 0.0051(12)
C9B 0.0228(15) 0.0319(17) 0.0191(14) 0.0114(13) 0.0063(13) 0.0073(13)
C10B 0.0268(16) 0.0235(16) 0.0196(14) 0.0069(12) 0.0110(13) 0.0020(13)
C11B 0.0186(14) 0.0177(14) 0.0163(14) 0.0011(11) 0.0065(12) 0.0006(11)
C12B 0.0174(14) 0.0142(14) 0.0157(13) 0.0005(11) 0.0055(11) -0.0014(11)
C13B 0.0198(14) 0.0127(13) 0.0155(13) -0.0002(11) 0.0058(12) -0.0016(11)
C14B 0.0205(14) 0.0130(14) 0.0174(14) -0.0013(11) 0.0058(12) -0.0018(11)
C15B 0.0154(14) 0.0235(16) 0.0216(15) 0.0030(12) 0.0014(12) -0.0002(12)
C16B 0.0210(15) 0.0265(16) 0.0189(14) 0.0074(12) 0.0014(12) 0.0012(12)
C17B 0.0232(15) 0.0234(16) 0.0156(14) 0.0050(12) 0.0036(12) -0.0017(12)
C18B 0.0208(15) 0.0127(13) 0.0184(14) 0.0008(11) 0.0078(12) -0.0008(11)
C19B 0.0160(14) 0.0160(14) 0.0195(14) -0.0024(11) 0.0046(12) -0.0048(11)
C20B 0.0229(15) 0.0194(15) 0.0240(15) -0.0019(12) 0.0118(13) -0.0046(12)
C21B 0.0286(17) 0.0260(17) 0.0249(16) -0.0001(13) 0.0143(14) -0.0049(13)
C22B 0.0276(17) 0.0316(18) 0.0301(17) -0.0025(14) 0.0180(15) -0.0079(14)
C23B 0.0192(15) 0.0318(18) 0.0342(18) -0.0072(14) 0.0157(14) -0.0045(13)
C24B 0.0180(15) 0.0244(16) 0.0275(16) -0.0036(13) 0.0077(13) -0.0032(12)
C25B 0.0198(15) 0.0198(15) 0.0214(15) -0.0053(12) 0.0070(12) -0.0058(12)
C26B 0.0227(15) 0.0263(16) 0.0218(15) 0.0092(13) 0.0108(13) 0.0034(12)
C27B 0.0290(17) 0.0242(16) 0.0291(16) 0.0111(13) 0.0110(14) 0.0065(13)
C28B 0.0277(17) 0.0230(16) 0.0269(16) 0.0009(13) 0.0112(14) 0.0067(13)
C29B 0.0169(14) 0.0246(16) 0.0197(14) 0.0051(12) 0.0071(12) 0.0043(12)
C30B 0.0108(13) 0.0221(15) 0.0162(13) 0.0046(11) 0.0052(11) 0.0013(11)
C31B 0.0106(13) 0.0247(15) 0.0157(13) 0.0055(11) 0.0027(11) 0.0002(11)
C32B 0.0153(14) 0.0282(16) 0.0133(13) 0.0054(12) 0.0046(11) 0.0005(12)
C33B 0.0173(15) 0.0353(18) 0.0176(14) 0.0113(13) 0.0049(12) -0.0009(13)
C34B 0.0231(16) 0.0268(17) 0.0247(15) 0.0133(13) 0.0079(13) 0.0011(13)
C35B 0.0225(15) 0.0216(15) 0.0225(15) 0.0053(12) 0.0096(13) 0.0022(12)
C36B 0.0143(14) 0.0306(17) 0.0178(14) 0.0018(12) 0.0058(12) 0.0031(12)
C37B 0.0120(14) 0.0344(17) 0.0154(14) 0.0050(12) 0.0042(11) 0.0011(12)
C38B 0.0156(15) 0.048(2) 0.0185(15) -0.0019(14) 0.0064(12) 0.0054(14)
C39B 0.0275(18) 0.048(2) 0.0289(18) -0.0029(16) 0.0108(15) 0.0083(16)
C40B 0.0254(18) 0.068(3) 0.0196(16) -0.0105(17) 0.0108(14) 0.0110(17)
C41B 0.0282(18) 0.076(3) 0.0185(16) 0.0076(17) 0.0111(15) 0.0138(18)
C42B 0.0191(16) 0.062(2) 0.0163(15) 0.0064(15) 0.0069(13) 0.0065(15)
C43B 0.0146(15) 0.047(2) 0.0190(15) 0.0057(14) 0.0059(12) 0.0040(14)
Cl1 0.0237(4) 0.0446(5) 0.0243(4) 0.0067(3) 0.0066(3) 0.0003(3)
O11 0.092(2) 0.0311(15) 0.0485(16) 0.0092(13) 0.0194(16) 0.0013(14)
O12 0.0276(15) 0.166(4) 0.0410(16) 0.0206(19) 0.0168(13) 0.0244(18)
O13 0.0651(18) 0.0311(14) 0.0462(15) 0.0048(12) 0.0193(14) -0.0122(13)
O14 0.0209(12) 0.116(3) 0.0331(14) 0.0297(15) 0.0087(11) 0.0059(14)
Cl2 0.0393(5) 0.0313(4) 0.0236(4) 0.0054(3) 0.0161(3) 0.0058(3)
O21 0.092(2) 0.0446(17) 0.065(2) 0.0099(15) 0.0426(18) 0.0295(16)
O22 0.0572(18) 0.080(2) 0.0575(18) 0.0094(16) 0.0399(16) -0.0050(16)
O23 0.0523(17) 0.0620(18) 0.0266(13) 0.0151(12) -0.0022(12) -0.0071(14)
O24 0.0505(16) 0.0440(15) 0.0251(12) 0.0047(11) 0.0083(11) -0.0021(12)
O1W 0.0365(14) 0.0421(15) 0.0300(13) 0.0073(11) 0.0150(11) 0.0036(11)
O2W 0.0437(14) 0.0341(14) 0.0344(13) 0.0145(11) 0.0203(12) 0.0103(12)
O3W 0.0358(14) 0.0493(17) 0.0393(15) 0.0109(12) 0.0162(12) 0.0054(12)
O4W 0.0416(16) 0.074(2) 0.0364(15) 0.0055(15) 0.0130(13) 0.0198(15)
O5W 0.0389(15) 0.0396(16) 0.0664(19) 0.0000(14) 0.0129(14) 0.0134(13)
O6W 0.093(3) 0.0493(19) 0.076(2) 0.0118(18) 0.045(2) -0.0018(19)
O7W 0.152(4) 0.065(2) 0.103(3) 0.040(2) 0.079(3) 0.017(2)
O8W 0.095(3) 0.086(3) 0.094(3) -0.039(2) 0.051(3) -0.029(2)

loop_
_atom_type_symbol
_atom_type_description
_atom_type_scat_dispersion_real
_atom_type_scat_dispersion_imag
_atom_type_scat_source
C C 0.0033 0.0016 'International Tables Vol C Tables 4.2.6.8 and 6.1.1.4'
H H 0.0000 0.0000 'International Tables Vol C Tables 4.2.6.8 and 6.1.1.4'
N N 0.0061 0.0033 'International Tables Vol C Tables 4.2.6.8 and 6.1.1.4'
O O 0.0106 0.0060 'International Tables Vol C Tables 4.2.6.8 and 6.1.1.4'
S S 0.1246 0.1234 'International Tables Vol C Tables 4.2.6.8 and 6.1.1.4'
Cl Cl 0.1484 0.1585 'International Tables Vol C Tables 4.2.6.8 and 6.1.1.4'
Cu Cu 0.3201 1.2651 'International Tables Vol C Tables 4.2.6.8 and 6.1.1.4'

loop_
_geom_angle_atom_site_label_1
_geom_angle_atom_site_label_2
_geom_angle_atom_site_label_3
_geom_angle
_geom_angle_site_symmetry_1
_geom_angle_site_symmetry_3
N7A Cu1 N2A 175.21(9) . .
N7A Cu1 N1A 92.17(9) . .
N2A Cu1 N1A 92.49(9) . .
N7A Cu1 N6A 81.44(9) . .
N2A Cu1 N6A 94.82(9) . .
N1A Cu1 N6A 153.76(9) . .
N7A Cu1 N3A 98.17(9) . .
N2A Cu1 N3A 79.95(9) . .
N1A Cu1 N3A 99.74(9) . .
N6A Cu1 N3A 106.33(9) . .
O2A S1A O1A 115.62(13) . .
O2A S1A N1A 110.53(12) . .
O1A S1A N1A 111.00(12) . .
O2A S1A C1A 111.58(13) . .
O1A S1A C1A 110.54(13) . .
N1A S1A C1A 95.86(13) . .
C7A N1A S1A 112.34(19) . .
C7A N1A Cu1 122.70(19) . .
S1A N1A Cu1 124.75(13) . .
C8A N2A C12A 118.9(2) . .
C8A N2A Cu1 126.12(19) . .
C12A N2A Cu1 114.71(18) . .
C17A N3A C13A 118.4(3) . .
C17A N3A Cu1 130.1(2) . .
C13A N3A Cu1 110.96(17) . .
C18A N4A C20A 116.8(3) . .
C19A N5A C25A 117.0(3) . .
C26A N6A C30A 118.1(2) . .
C26A N6A Cu1 129.36(19) . .
C30A N6A Cu1 112.47(17) . .
C35A N7A C31A 118.4(2) . .
C35A N7A Cu1 127.61(19) . .
C31A N7A Cu1 113.95(17) . .
C36A N8A C38A 117.0(2) . .
C37A N9A C43A 117.0(2) . .
C6A C1A C2A 122.9(3) . .
C6A C1A S1A 107.8(2) . .
C2A C1A S1A 129.3(2) . .
C1A C2A C3A 116.5(3) . .
C1A C2A H2AA 121.7 . .
C3A C2A H2AA 121.7 . .
C4A C3A C2A 121.4(3) . .
C4A C3A H3AA 119.3 . .
C2A C3A H3AA 119.3 . .
C5A C4A C3A 121.1(3) . .
C5A C4A H4AA 119.5 . .
C3A C4A H4AA 119.5 . .
C4A C5A C6A 118.3(3) . .
C4A C5A H5AA 120.9 . .
C6A C5A H5AA 120.9 . .
C1A C6A C5A 119.8(3) . .
C1A C6A C7A 112.4(2) . .
C5A C6A C7A 127.9(3) . .
O3A C7A N1A 124.3(3) . .
O3A C7A C6A 124.0(3) . .
N1A C7A C6A 111.7(2) . .
N2A C8A C9A 122.2(3) . .
N2A C8A H8AA 118.9 . .
C9A C8A H8AA 118.9 . .
C10A C9A C8A 119.4(3) . .
C10A C9A H9AA 120.3 . .
C8A C9A H9AA 120.3 . .
C9A C10A C11A 119.4(3) . .
C9A C10A H10A 120.3 . .
C11A C10A H10A 120.3 . .
C12A C11A C10A 118.0(3) . .
C12A C11A C18A 119.1(3) . .
C10A C11A C18A 122.9(2) . .
N2A C12A C11A 122.0(3) . .
N2A C12A C13A 117.0(2) . .
C11A C12A C13A 121.0(3) . .
N3A C13A C14A 122.6(2) . .
N3A C13A C12A 116.4(2) . .
C14A C13A C12A 121.0(2) . .
C13A C14A C15A 118.0(3) . .
C13A C14A C19A 119.5(3) . .
C15A C14A C19A 122.5(3) . .
C16A C15A C14A 119.0(3) . .
C16A C15A H15A 120.5 . .
C14A C15A H15A 120.5 . .
C15A C16A C17A 119.4(3) . .
C15A C16A H16A 120.3 . .
C17A C16A H16A 120.3 . .
N3A C17A C16A 122.6(3) . .
N3A C17A H17A 118.7 . .
C16A C17A H17A 118.7 . .
N4A C18A C19A 121.5(3) . .
N4A C18A C11A 118.4(3) . .
C19A C18A C11A 120.1(2) . .
N5A C19A C18A 122.0(3) . .
N5A C19A C14A 118.7(3) . .
C18A C19A C14A 119.3(3) . .
N4A C20A C21A 119.4(3) . .
N4A C20A C25A 121.6(3) . .
C21A C20A C25A 119.1(3) . .
C22A C21A C20A 119.8(3) . .
C22A C21A H21A 120.1 . .
C20A C21A H21A 120.1 . .
C21A C22A C23A 121.1(3) . .
C21A C22A H22A 119.5 . .
C23A C22A H22A 119.5 . .
C24A C23A C22A 120.7(3) . .
C24A C23A H23A 119.6 . .
C22A C23A H23A 119.6 . .
C23A C24A C25A 120.1(3) . .
C23A C24A H24A 119.9 . .
C25A C24A H24A 119.9 . .
N5A C25A C24A 119.7(3) . .
N5A C25A C20A 121.1(3) . .
C24A C25A C20A 119.1(3) . .
N6A C26A C27A 122.2(3) . .
N6A C26A H26A 118.9 . .
C27A C26A H26A 118.9 . .
C28A C27A C26A 119.6(3) . .
C28A C27A H27A 120.2 . .
C26A C27A H27A 120.2 . .
C27A C28A C29A 119.4(3) . .
C27A C28A H28A 120.3 . .
C29A C28A H28A 120.3 . .
C30A C29A C28A 117.5(2) . .
C30A C29A C36A 119.8(2) . .
C28A C29A C36A 122.7(2) . .
N6A C30A C29A 123.1(2) . .
N6A C30A C31A 116.1(2) . .
C29A C30A C31A 120.7(2) . .
N7A C31A C32A 122.7(2) . .
N7A C31A C30A 116.1(2) . .
C32A C31A C30A 121.2(2) . .
C31A C32A C33A 117.8(2) . .
C31A C32A C37A 119.5(2) . .
C33A C32A C37A 122.6(2) . .
C34A C33A C32A 119.2(2) . .
C34A C33A H33A 120.4 . .
C32A C33A H33A 120.4 . .
C33A C34A C35A 119.5(3) . .
C33A C34A H34A 120.2 . .
C35A C34A H34A 120.2 . .
N7A C35A C34A 122.3(3) . .
N7A C35A H35A 118.8 . .
C34A C35A H35A 118.8 . .
N8A C36A C37A 121.8(2) . .
N8A C36A C29A 118.9(2) . .
C37A C36A C29A 119.3(2) . .
N9A C37A C36A 121.8(2) . .
N9A C37A C32A 118.7(2) . .
C36A C37A C32A 119.5(2) . .
N8A C38A C39A 119.9(3) . .
N8A C38A C43A 121.1(2) . .
C39A C38A C43A 119.0(3) . .
C40A C39A C38A 120.4(3) . .
C40A C39A H39A 119.8 . .
C38A C39A H39A 119.8 . .
C39A C40A C41A 120.4(3) . .
C39A C40A H40A 119.8 . .
C41A C40A H40A 119.8 . .
C42A C41A C40A 120.9(3) . .
C42A C41A H41A 119.6 . .
C40A C41A H41A 119.6 . .
C41A C42A C43A 120.0(3) . .
C41A C42A H42A 120.0 . .
C43A C42A H42A 120.0 . .
N9A C43A C42A 119.4(3) . .
N9A C43A C38A 121.3(2) . .
C42A C43A C38A 119.4(3) . .
N2B Cu2 N7B 171.72(10) . .
N2B Cu2 N1B 92.31(9) . .
N7B Cu2 N1B 95.60(9) . .
N2B Cu2 N6B 95.08(9) . .
N7B Cu2 N6B 81.21(9) . .
N1B Cu2 N6B 133.55(9) . .
N2B Cu2 N3B 80.63(9) . .
N7B Cu2 N3B 93.70(9) . .
N1B Cu2 N3B 115.70(9) . .
N6B Cu2 N3B 110.75(9) . .
O2B S1B O1B 113.85(13) . .
O2B S1B N1B 111.29(13) . .
O1B S1B N1B 111.74(13) . .
O2B S1B C1B 111.50(13) . .
O1B S1B C1B 110.46(13) . .
N1B S1B C1B 96.79(13) . .
C7B N1B S1B 111.31(19) . .
C7B N1B Cu2 121.96(18) . .
S1B N1B Cu2 126.33(13) . .
C8B N2B C12B 118.6(2) . .
C8B N2B Cu2 125.79(19) . .
C12B N2B Cu2 115.18(18) . .
C17B N3B C13B 118.1(2) . .
C17B N3B Cu2 130.60(19) . .
C13B N3B Cu2 111.31(17) . .
C18B N4B C20B 116.5(2) . .
C19B N5B C25B 117.2(2) . .
C26B N6B C30B 117.8(2) . .
C26B N6B Cu2 129.80(19) . .
C30B N6B Cu2 112.05(18) . .
C35B N7B C31B 118.8(2) . .
C35B N7B Cu2 126.53(19) . .
C31B N7B Cu2 114.33(18) . .
C36B N8B C38B 116.2(3) . .
C37B N9B C43B 116.3(3) . .
C6B C1B C2B 123.3(3) . .
C6B C1B S1B 107.6(2) . .
C2B C1B S1B 129.1(2) . .
C1B C2B C3B 116.3(3) . .
C1B C2B H2BA 121.9 . .
C3B C2B H2BA 121.9 . .
C4B C3B C2B 121.2(3) . .
C4B C3B H3BA 119.4 . .
C2B C3B H3BA 119.4 . .
C5B C4B C3B 121.3(3) . .
C5B C4B H4BA 119.4 . .
C3B C4B H4BA 119.4 . .
C6B C5B C4B 117.6(3) . .
C6B C5B H5BA 121.2 . .
C4B C5B H5BA 121.2 . .
C1B C6B C5B 120.2(3) . .
C1B C6B C7B 112.1(2) . .
C5B C6B C7B 127.6(3) . .
O3B C7B N1B 124.0(3) . .
O3B C7B C6B 124.0(3) . .
N1B C7B C6B 112.0(2) . .
N2B C8B C9B 122.5(3) . .
N2B C8B H8BA 118.8 . .
C9B C8B H8BA 118.8 . .
C10B C9B C8B 119.4(3) . .
C10B C9B H9BA 120.3 . .
C8B C9B H9BA 120.3 . .
C9B C10B C11B 119.2(3) . .
C9B C10B H10B 120.4 . .
C11B C10B H10B 120.4 . .
C12B C11B C10B 117.9(3) . .
C12B C11B C18B 118.7(2) . .
C10B C11B C18B 123.4(2) . .
N2B C12B C11B 122.4(2) . .
N2B C12B C13B 116.2(2) . .
C11B C12B C13B 121.4(2) . .
N3B C13B C14B 122.9(2) . .
N3B C13B C12B 116.4(2) . .
C14B C13B C12B 120.7(2) . .
C13B C14B C15B 117.8(3) . .
C13B C14B C19B 119.1(2) . .
C15B C14B C19B 123.1(3) . .
C16B C15B C14B 119.4(3) . .
C16B C15B H15B 120.3 . .
C14B C15B H15B 120.3 . .
C15B C16B C17B 119.3(3) . .
C15B C16B H16B 120.3 . .
C17B C16B H16B 120.3 . .
N3B C17B C16B 122.5(3) . .
N3B C17B H17B 118.8 . .
C16B C17B H17B 118.8 . .
N4B C18B C19B 122.1(3) . .
N4B C18B C11B 118.2(2) . .
C19B C18B C11B 119.7(2) . .
N5B C19B C18B 121.6(3) . .
N5B C19B C14B 118.1(3) . .
C18B C19B C14B 120.3(2) . .
N4B C20B C21B 119.8(3) . .
N4B C20B C25B 121.4(3) . .
C21B C20B C25B 118.9(3) . .
C22B C21B C20B 119.8(3) . .
C22B C21B H21B 120.1 . .
C20B C21B H21B 120.1 . .
C21B C22B C23B 121.2(3) . .
C21B C22B H22B 119.4 . .
C23B C22B H22B 119.4 . .
C24B C23B C22B 120.8(3) . .
C24B C23B H23B 119.6 . .
C22B C23B H23B 119.6 . .
C23B C24B C25B 119.7(3) . .
C23B C24B H24B 120.1 . .
C25B C24B H24B 120.1 . .
N5B C25B C24B 119.4(3) . .
N5B C25B C20B 121.1(3) . .
C24B C25B C20B 119.6(3) . .
N6B C26B C27B 122.6(3) . .
N6B C26B H26B 118.7 . .
C27B C26B H26B 118.7 . .
C28B C27B C26B 119.6(3) . .
C28B C27B H27B 120.2 . .
C26B C27B H27B 120.2 . .
C27B C28B C29B 119.2(3) . .
C27B C28B H28B 120.4 . .
C29B C28B H28B 120.4 . .
C30B C29B C28B 117.7(3) . .
C30B C29B C36B 118.8(3) . .
C28B C29B C36B 123.4(3) . .
N6B C30B C29B 123.1(3) . .
N6B C30B C31B 115.6(2) . .
C29B C30B C31B 121.3(2) . .
N7B C31B C32B 122.2(3) . .
N7B C31B C30B 116.8(2) . .
C32B C31B C30B 121.0(3) . .
C31B C32B C33B 118.2(3) . .
C31B C32B C37B 118.6(3) . .
C33B C32B C37B 123.2(2) . .
C34B C33B C32B 119.1(3) . .
C34B C33B H33B 120.4 . .
C32B C33B H33B 120.4 . .
C33B C34B C35B 119.3(3) . .
C33B C34B H34B 120.4 . .
C35B C34B H34B 120.4 . .
N7B C35B C34B 122.4(3) . .
N7B C35B H35B 118.8 . .
C34B C35B H35B 118.8 . .
N8B C36B C37B 121.9(3) . .
N8B C36B C29B 118.2(3) . .
C37B C36B C29B 119.9(3) . .
N9B C37B C36B 122.5(3) . .
N9B C37B C32B 117.2(3) . .
C36B C37B C32B 120.3(2) . .
N8B C38B C43B 121.5(3) . .
N8B C38B C39B 119.0(3) . .
C43B C38B C39B 119.5(3) . .
C40B C39B C38B 118.5(4) . .
C40B C39B H39B 120.7 . .
C38B C39B H39B 120.7 . .
C39B C40B C41B 121.7(3) . .
C39B C40B H40B 119.2 . .
C41B C40B H40B 119.2 . .
C42B C41B C40B 121.4(3) . .
C42B C41B H41B 119.3 . .
C40B C41B H41B 119.3 . .
C41B C42B C43B 119.1(4) . .
C41B C42B H42B 120.5 . .
C43B C42B H42B 120.5 . .
N9B C43B C38B 121.4(3) . .
N9B C43B C42B 118.7(3) . .
C38B C43B C42B 119.8(3) . .
O11 Cl1 O12 111.2(2) . .
O11 Cl1 O14 108.31(18) . .
O12 Cl1 O14 108.95(16) . .
O11 Cl1 O13 108.77(16) . .
O12 Cl1 O13 109.47(19) . .
O14 Cl1 O13 110.17(18) . .
O23 Cl2 O21 110.23(17) . .
O23 Cl2 O22 110.11(18) . .
O21 Cl2 O22 109.99(19) . .
O23 Cl2 O24 109.60(15) . .
O21 Cl2 O24 107.95(18) . .
O22 Cl2 O24 108.92(16) . .
H1W1 O1W H1W2 100(2) . .
H2W1 O2W H2W2 105(2) . .
H3W1 O3W H3W2 99(2) . .
H4W1 O4W H4W2 105(3) . .
H5W1 O5W H5W2 105(3) . .
H6W1 O6W H6W2 103(3) . .
H7W1 O7W H7W2 99(3) . .
H8W1 O8W H8W2 103(3) . .

loop_
_geom_bond_atom_site_label_1
_geom_bond_atom_site_label_2
_geom_bond_distance
_geom_bond_site_symmetry_2
Cu1 N7A 1.999(2) .
Cu1 N2A 2.011(2) .
Cu1 N1A 2.028(2) .
Cu1 N6A 2.040(2) .
Cu1 N3A 2.133(2) .
S1A O2A 1.434(2) .
S1A O1A 1.440(2) .
S1A N1A 1.641(2) .
S1A C1A 1.759(3) .
O3A C7A 1.217(3) .
N1A C7A 1.364(4) .
N2A C8A 1.333(3) .
N2A C12A 1.356(4) .
N3A C17A 1.320(4) .
N3A C13A 1.357(3) .
N4A C18A 1.331(3) .
N4A C20A 1.352(4) .
N5A C19A 1.326(4) .
N5A C25A 1.350(4) .
N6A C26A 1.334(3) .
N6A C30A 1.359(3) .
N7A C35A 1.332(3) .
N7A C31A 1.355(3) .
N8A C36A 1.323(3) .
N8A C38A 1.355(3) .
N9A C37A 1.323(3) .
N9A C43A 1.352(3) .
C1A C6A 1.377(4) .
C1A C2A 1.382(4) .
C2A C3A 1.385(4) .
C2A H2AA 0.9500 .
C3A C4A 1.384(5) .
C3A H3AA 0.9500 .
C4A C5A 1.379(4) .
C4A H4AA 0.9500 .
C5A C6A 1.385(4) .
C5A H5AA 0.9500 .
C6A C7A 1.498(4) .
C8A C9A 1.390(4) .
C8A H8AA 0.9500 .
C9A C10A 1.369(4) .
C9A H9AA 0.9500 .
C10A C11A 1.400(4) .
C10A H10A 0.9500 .
C11A C12A 1.396(4) .
C11A C18A 1.460(4) .
C12A C13A 1.445(4) .
C13A C14A 1.389(4) .
C14A C15A 1.397(4) .
C14A C19A 1.465(4) .
C15A C16A 1.374(4) .
C15A H15A 0.9500 .
C16A C17A 1.390(4) .
C16A H16A 0.9500 .
C17A H17A 0.9500 .
C18A C19A 1.430(4) .
C20A C21A 1.422(4) .
C20A C25A 1.424(4) .
C21A C22A 1.362(5) .
C21A H21A 0.9500 .
C22A C23A 1.408(5) .
C22A H22A 0.9500 .
C23A C24A 1.358(5) .
C23A H23A 0.9500 .
C24A C25A 1.419(4) .
C24A H24A 0.9500 .
C26A C27A 1.393(4) .
C26A H26A 0.9500 .
C27A C28A 1.366(4) .
C27A H27A 0.9500 .
C28A C29A 1.406(4) .
C28A H28A 0.9500 .
C29A C30A 1.386(4) .
C29A C36A 1.468(4) .
C30A C31A 1.442(4) .
C31A C32A 1.392(4) .
C32A C33A 1.400(4) .
C32A C37A 1.462(4) .
C33A C34A 1.373(4) .
C33A H33A 0.9500 .
C34A C35A 1.390(4) .
C34A H34A 0.9500 .
C35A H35A 0.9500 .
C36A C37A 1.434(4) .
C38A C39A 1.411(4) .
C38A C43A 1.426(4) .
C39A C40A 1.364(4) .
C39A H39A 0.9500 .
C40A C41A 1.419(4) .
C40A H40A 0.9500 .
C41A C42A 1.355(4) .
C41A H41A 0.9500 .
C42A C43A 1.417(4) .
C42A H42A 0.9500 .
Cu2 N2B 1.982(2) .
Cu2 N7B 1.990(2) .
Cu2 N1B 2.060(2) .
Cu2 N6B 2.073(2) .
Cu2 N3B 2.104(2) .
S1B O2B 1.439(2) .
S1B O1B 1.441(2) .
S1B N1B 1.625(2) .
S1B C1B 1.759(3) .
O3B C7B 1.213(3) .
N1B C7B 1.386(3) .
N2B C8B 1.333(4) .
N2B C12B 1.351(3) .
N3B C17B 1.334(3) .
N3B C13B 1.346(3) .
N4B C18B 1.333(3) .
N4B C20B 1.353(4) .
N5B C19B 1.330(4) .
N5B C25B 1.348(4) .
N6B C26B 1.329(4) .
N6B C30B 1.359(3) .
N7B C35B 1.332(4) .
N7B C31B 1.354(3) .
N8B C36B 1.330(4) .
N8B C38B 1.360(4) .
N9B C37B 1.323(3) .
N9B C43B 1.355(4) .
C1B C6B 1.376(4) .
C1B C2B 1.380(4) .
C2B C3B 1.390(4) .
C2B H2BA 0.9500 .
C3B C4B 1.389(4) .
C3B H3BA 0.9500 .
C4B C5B 1.388(4) .
C4B H4BA 0.9500 .
C5B C6B 1.385(4) .
C5B H5BA 0.9500 .
C6B C7B 1.494(4) .
C8B C9B 1.382(4) .
C8B H8BA 0.9500 .
C9B C10B 1.376(4) .
C9B H9BA 0.9500 .
C10B C11B 1.397(4) .
C10B H10B 0.9500 .
C11B C12B 1.395(4) .
C11B C18B 1.464(4) .
C12B C13B 1.450(4) .
C13B C14B 1.389(4) .
C14B C15B 1.394(4) .
C14B C19B 1.457(4) .
C15B C16B 1.364(4) .
C15B H15B 0.9500 .
C16B C17B 1.387(4) .
C16B H16B 0.9500 .
C17B H17B 0.9500 .
C18B C19B 1.429(4) .
C20B C21B 1.418(4) .
C20B C25B 1.435(4) .
C21B C22B 1.361(4) .
C21B H21B 0.9500 .
C22B C23B 1.414(5) .
C22B H22B 0.9500 .
C23B C24B 1.361(4) .
C23B H23B 0.9500 .
C24B C25B 1.416(4) .
C24B H24B 0.9500 .
C26B C27B 1.387(4) .
C26B H26B 0.9500 .
C27B C28B 1.371(4) .
C27B H27B 0.9500 .
C28B C29B 1.397(4) .
C28B H28B 0.9500 .
C29B C30B 1.389(4) .
C29B C36B 1.464(4) .
C30B C31B 1.449(4) .
C31B C32B 1.393(4) .
C32B C33B 1.398(4) .
C32B C37B 1.466(4) .
C33B C34B 1.378(4) .
C33B H33B 0.9500 .
C34B C35B 1.388(4) .
C34B H34B 0.9500 .
C35B H35B 0.9500 .
C36B C37B 1.420(4) .
C38B C43B 1.417(5) .
C38B C39B 1.423(4) .
C39B C40B 1.375(5) .
C39B H39B 0.9500 .
C40B C41B 1.397(5) .
C40B H40B 0.9500 .
C41B C42B 1.359(5) .
C41B H41B 0.9500 .
C42B C43B 1.423(4) .
C42B H42B 0.9500 .
Cl1 O11 1.419(3) .
Cl1 O12 1.421(3) .
Cl1 O14 1.429(2) .
Cl1 O13 1.432(3) .
Cl2 O23 1.423(2) .
Cl2 O21 1.424(3) .
Cl2 O22 1.426(3) .
Cl2 O24 1.441(2) .
O1W H1W1 0.848(18) .
O1W H1W2 0.843(18) .
O2W H2W1 0.836(17) .
O2W H2W2 0.836(18) .
O3W H3W1 0.851(18) .
O3W H3W2 0.862(18) .
O4W H4W1 0.834(18) .
O4W H4W2 0.821(18) .
O5W H5W1 0.823(18) .
O5W H5W2 0.819(18) .
O6W H6W1 0.821(19) .
O6W H6W2 0.828(19) .
O7W H7W1 0.866(19) .
O7W H7W2 0.852(19) .
O8W H8W1 0.84(2) .
O8W H8W2 0.826(19) .

loop_
_geom_hbond_atom_site_label_D
_geom_hbond_atom_site_label_H
_geom_hbond_atom_site_label_A
_geom_hbond_distance_DH
_geom_hbond_distance_HA
_geom_hbond_distance_DA
_geom_hbond_angle_DHA
_geom_hbond_site_symmetry_A
C2A H2AA N8B 0.95 2.69 3.622(4) 168.7 1_545
C8A H8AA O5W 0.95 2.43 3.193(4) 137.3 2_677
C34A H34A O3W 0.95 2.55 3.344(4) 141.0 1_545
C42A H42A O23 0.95 2.61 3.523(4) 160.3 2_676
C8B H8BA O2W 0.95 2.35 3.285(4) 167.3 .
C9B H9BA O2W 0.95 2.45 3.195(4) 135.3 2_676
C26B H26B O14 0.95 2.59 3.204(4) 122.5 .
O1W H1W1 O3W 0.848(18) 1.929(18) 2.766(3) 169(4) .
O1W H1W2 O1A 0.843(18) 2.115(19) 2.955(3) 174(4) 1_565
O2W H2W1 O2B 0.836(17) 1.979(19) 2.787(3) 162(4) .
O2W H2W2 O1W 0.836(18) 1.970(19) 2.765(3) 158(3) .
O3W H3W1 O4W 0.851(18) 1.977(18) 2.816(4) 168(4) .
O3W H3W2 O8W 0.862(18) 1.884(19) 2.713(4) 161(4) .
O4W H4W1 O2W 0.834(18) 2.071(19) 2.887(3) 166(4) 2_676
O4W H4W2 O14 0.821(18) 2.124(18) 2.934(4) 169(4) .
O5W H5W1 O6W 0.823(18) 2.043(19) 2.853(5) 168(4) .
O5W H5W2 O24 0.819(18) 2.18(2) 2.991(4) 172(5) 2_787
O6W H6W1 O13 0.821(19) 2.13(2) 2.937(4) 170(5) .
O6W H6W2 Cl2 0.828(19) 2.99(2) 3.782(3) 162(5) .
O6W H6W2 O21 0.828(19) 2.17(2) 2.983(4) 168(5) .
O7W H7W1 O1B 0.866(19) 1.88(2) 2.742(4) 173(6) .
O7W H7W2 O3A 0.852(19) 2.13(3) 2.916(4) 153(5) .
O8W H8W1 O22 0.84(2) 2.58(6) 3.176(4) 129(6) .
O8W H8W2 O7W 0.826(19) 2.12(4) 2.803(7) 140(6) 1_565

loop_
_geom_torsion_atom_site_label_1
_geom_torsion_atom_site_label_2
_geom_torsion_atom_site_label_3
_geom_torsion_atom_site_label_4
_geom_torsion
_geom_torsion_site_symmetry_1
_geom_torsion_site_symmetry_2
_geom_torsion_site_symmetry_3
_geom_torsion_site_symmetry_4
O2A S1A N1A C7A 116.8(2) . . . .
O1A S1A N1A C7A -113.5(2) . . . .
C1A S1A N1A C7A 1.1(2) . . . .
O2A S1A N1A Cu1 -68.25(18) . . . .
O1A S1A N1A Cu1 61.42(18) . . . .
C1A S1A N1A Cu1 176.07(15) . . . .
O2A S1A C1A C6A -115.8(2) . . . .
O1A S1A C1A C6A 114.0(2) . . . .
N1A S1A C1A C6A -1.0(2) . . . .
O2A S1A C1A C2A 64.8(3) . . . .
O1A S1A C1A C2A -65.4(3) . . . .
N1A S1A C1A C2A 179.6(3) . . . .
C6A C1A C2A C3A -1.1(4) . . . .
S1A C1A C2A C3A 178.3(2) . . . .
C1A C2A C3A C4A 1.3(4) . . . .
C2A C3A C4A C5A -0.5(5) . . . .
C3A C4A C5A C6A -0.6(5) . . . .
C2A C1A C6A C5A 0.0(4) . . . .
S1A C1A C6A C5A -179.5(2) . . . .
C2A C1A C6A C7A -179.9(3) . . . .
S1A C1A C6A C7A 0.6(3) . . . .
C4A C5A C6A C1A 0.9(4) . . . .
C4A C5A C6A C7A -179.2(3) . . . .
S1A N1A C7A O3A 177.2(2) . . . .
Cu1 N1A C7A O3A 2.1(4) . . . .
S1A N1A C7A C6A -1.0(3) . . . .
Cu1 N1A C7A C6A -176.00(17) . . . .
C1A C6A C7A O3A -177.9(3) . . . .
C5A C6A C7A O3A 2.2(5) . . . .
C1A C6A C7A N1A 0.2(3) . . . .
C5A C6A C7A N1A -179.7(3) . . . .
C12A N2A C8A C9A 0.4(4) . . . .
Cu1 N2A C8A C9A -173.1(2) . . . .
N2A C8A C9A C10A 1.6(4) . . . .
C8A C9A C10A C11A -1.9(4) . . . .
C9A C10A C11A C12A 0.3(4) . . . .
C9A C10A C11A C18A 179.4(3) . . . .
C8A N2A C12A C11A -2.0(4) . . . .
Cu1 N2A C12A C11A 172.2(2) . . . .
C8A N2A C12A C13A 178.7(2) . . . .
Cu1 N2A C12A C13A -7.1(3) . . . .
C10A C11A C12A N2A 1.7(4) . . . .
C18A C11A C12A N2A -177.4(2) . . . .
C10A C11A C12A C13A -179.1(2) . . . .
C18A C11A C12A C13A 1.8(4) . . . .
C17A N3A C13A C14A -0.8(4) . . . .
Cu1 N3A C13A C14A -172.9(2) . . . .
C17A N3A C13A C12A 179.5(2) . . . .
Cu1 N3A C13A C12A 7.4(3) . . . .
N2A C12A C13A N3A -0.6(3) . . . .
C11A C12A C13A N3A -179.9(2) . . . .
N2A C12A C13A C14A 179.7(2) . . . .
C11A C12A C13A C14A 0.4(4) . . . .
N3A C13A C14A C15A 0.2(4) . . . .
C12A C13A C14A C15A 179.9(2) . . . .
N3A C13A C14A C19A 178.5(2) . . . .
C12A C13A C14A C19A -1.8(4) . . . .
C13A C14A C15A C16A 0.6(4) . . . .
C19A C14A C15A C16A -177.6(3) . . . .
C14A C15A C16A C17A -0.9(4) . . . .
C13A N3A C17A C16A 0.6(4) . . . .
Cu1 N3A C17A C16A 170.9(2) . . . .
C15A C16A C17A N3A 0.3(4) . . . .
C20A N4A C18A C19A -1.0(4) . . . .
C20A N4A C18A C11A -179.6(2) . . . .
C12A C11A C18A N4A 176.0(2) . . . .
C10A C11A C18A N4A -3.0(4) . . . .
C12A C11A C18A C19A -2.6(4) . . . .
C10A C11A C18A C19A 178.3(3) . . . .
C25A N5A C19A C18A -0.6(4) . . . .
C25A N5A C19A C14A 177.7(2) . . . .
N4A C18A C19A N5A 0.9(4) . . . .
C11A C18A C19A N5A 179.5(2) . . . .
N4A C18A C19A C14A -177.4(2) . . . .
C11A C18A C19A C14A 1.2(4) . . . .
C13A C14A C19A N5A -177.4(2) . . . .
C15A C14A C19A N5A 0.8(4) . . . .
C13A C14A C19A C18A 1.0(4) . . . .
C15A C14A C19A C18A 179.2(3) . . . .
C18A N4A C20A C21A -179.2(3) . . . .
C18A N4A C20A C25A 0.8(4) . . . .
N4A C20A C21A C22A 179.7(3) . . . .
C25A C20A C21A C22A -0.3(4) . . . .
C20A C21A C22A C23A 1.2(5) . . . .
C21A C22A C23A C24A -1.3(5) . . . .
C22A C23A C24A C25A 0.5(5) . . . .
C19A N5A C25A C24A -179.6(3) . . . .
C19A N5A C25A C20A 0.5(4) . . . .
C23A C24A C25A N5A -179.5(3) . . . .
C23A C24A C25A C20A 0.5(4) . . . .
N4A C20A C25A N5A -0.6(4) . . . .
C21A C20A C25A N5A 179.4(3) . . . .
N4A C20A C25A C24A 179.4(3) . . . .
C21A C20A C25A C24A -0.5(4) . . . .
C30A N6A C26A C27A -0.6(4) . . . .
Cu1 N6A C26A C27A -176.6(2) . . . .
N6A C26A C27A C28A 0.2(4) . . . .
C26A C27A C28A C29A 0.1(4) . . . .
C27A C28A C29A C30A 0.0(4) . . . .
C27A C28A C29A C36A 178.7(3) . . . .
C26A N6A C30A C29A 0.8(4) . . . .
Cu1 N6A C30A C29A 177.4(2) . . . .
C26A N6A C30A C31A -176.4(2) . . . .
Cu1 N6A C30A C31A 0.3(3) . . . .
C28A C29A C30A N6A -0.5(4) . . . .
C36A C29A C30A N6A -179.2(2) . . . .
C28A C29A C30A C31A 176.6(2) . . . .
C36A C29A C30A C31A -2.1(4) . . . .
C35A N7A C31A C32A -1.7(4) . . . .
Cu1 N7A C31A C32A -178.9(2) . . . .
C35A N7A C31A C30A 176.1(2) . . . .
Cu1 N7A C31A C30A -1.0(3) . . . .
N6A C30A C31A N7A 0.5(4) . . . .
C29A C30A C31A N7A -176.8(2) . . . .
N6A C30A C31A C32A 178.4(2) . . . .
C29A C30A C31A C32A 1.1(4) . . . .
N7A C31A C32A C33A 1.8(4) . . . .
C30A C31A C32A C33A -176.0(2) . . . .
N7A C31A C32A C37A 178.8(2) . . . .
C30A C31A C32A C37A 1.0(4) . . . .
C31A C32A C33A C34A 0.0(4) . . . .
C37A C32A C33A C34A -176.9(3) . . . .
C32A C33A C34A C35A -1.7(4) . . . .
C31A N7A C35A C34A -0.1(4) . . . .
Cu1 N7A C35A C34A 176.6(2) . . . .
C33A C34A C35A N7A 1.8(5) . . . .
C38A N8A C36A C37A 0.6(4) . . . .
C38A N8A C36A C29A -177.7(2) . . . .
C30A C29A C36A N8A 179.3(3) . . . .
C28A C29A C36A N8A 0.6(4) . . . .
C30A C29A C36A C37A 1.0(4) . . . .
C28A C29A C36A C37A -177.7(3) . . . .
C43A N9A C37A C36A -2.4(4) . . . .
C43A N9A C37A C32A 176.6(2) . . . .
N8A C36A C37A N9A 1.9(4) . . . .
C29A C36A C37A N9A -179.8(2) . . . .
N8A C36A C37A C32A -177.1(2) . . . .
C29A C36A C37A C32A 1.2(4) . . . .
C31A C32A C37A N9A 178.8(2) . . . .
C33A C32A C37A N9A -4.3(4) . . . .
C31A C32A C37A C36A -2.2(4) . . . .
C33A C32A C37A C36A 174.7(3) . . . .
C36A N8A C38A C39A 177.5(3) . . . .
C36A N8A C38A C43A -2.5(4) . . . .
N8A C38A C39A C40A 179.6(3) . . . .
C43A C38A C39A C40A -0.4(4) . . . .
C38A C39A C40A C41A -0.7(5) . . . .
C39A C40A C41A C42A 0.5(5) . . . .
C40A C41A C42A C43A 1.0(4) . . . .
C37A N9A C43A C42A -179.3(2) . . . .
C37A N9A C43A C38A 0.5(4) . . . .
C41A C42A C43A N9A 177.7(3) . . . .
C41A C42A C43A C38A -2.1(4) . . . .
N8A C38A C43A N9A 2.0(4) . . . .
C39A C38A C43A N9A -178.0(3) . . . .
N8A C38A C43A C42A -178.2(3) . . . .
C39A C38A C43A C42A 1.8(4) . . . .
O2B S1B N1B C7B -117.6(2) . . . .
O1B S1B N1B C7B 113.9(2) . . . .
C1B S1B N1B C7B -1.3(2) . . . .
O2B S1B N1B Cu2 55.24(19) . . . .
O1B S1B N1B Cu2 -73.26(19) . . . .
C1B S1B N1B Cu2 171.50(16) . . . .
O2B S1B C1B C6B 114.6(2) . . . .
O1B S1B C1B C6B -117.7(2) . . . .
N1B S1B C1B C6B -1.4(2) . . . .
O2B S1B C1B C2B -67.2(3) . . . .
O1B S1B C1B C2B 60.4(3) . . . .
N1B S1B C1B C2B 176.7(3) . . . .
C6B C1B C2B C3B -2.9(4) . . . .
S1B C1B C2B C3B 179.3(2) . . . .
C1B C2B C3B C4B 0.4(4) . . . .
C2B C3B C4B C5B 1.9(5) . . . .
C3B C4B C5B C6B -1.9(5) . . . .
C2B C1B C6B C5B 2.9(4) . . . .
S1B C1B C6B C5B -178.8(2) . . . .
C2B C1B C6B C7B -174.7(3) . . . .
S1B C1B C6B C7B 3.6(3) . . . .
C4B C5B C6B C1B -0.4(4) . . . .
C4B C5B C6B C7B 176.8(3) . . . .
S1B N1B C7B O3B -175.2(2) . . . .
Cu2 N1B C7B O3B 11.6(4) . . . .
S1B N1B C7B C6B 3.6(3) . . . .
Cu2 N1B C7B C6B -169.62(18) . . . .
C1B C6B C7B O3B 174.0(3) . . . .
C5B C6B C7B O3B -3.4(5) . . . .
C1B C6B C7B N1B -4.7(3) . . . .
C5B C6B C7B N1B 177.9(3) . . . .
C12B N2B C8B C9B -0.2(4) . . . .
Cu2 N2B C8B C9B -172.5(2) . . . .
N2B C8B C9B C10B -0.7(5) . . . .
C8B C9B C10B C11B 0.9(4) . . . .
C9B C10B C11B C12B -0.3(4) . . . .
C9B C10B C11B C18B 177.4(3) . . . .
C8B N2B C12B C11B 0.9(4) . . . .
Cu2 N2B C12B C11B 173.9(2) . . . .
C8B N2B C12B C13B -178.0(2) . . . .
Cu2 N2B C12B C13B -5.0(3) . . . .
C10B C11B C12B N2B -0.6(4) . . . .
C18B C11B C12B N2B -178.4(2) . . . .
C10B C11B C12B C13B 178.3(3) . . . .
C18B C11B C12B C13B 0.4(4) . . . .
C17B N3B C13B C14B 1.4(4) . . . .
Cu2 N3B C13B C14B -177.5(2) . . . .
C17B N3B C13B C12B -178.2(2) . . . .
Cu2 N3B C13B C12B 2.9(3) . . . .
N2B C12B C13B N3B 1.2(4) . . . .
C11B C12B C13B N3B -177.7(2) . . . .
N2B C12B C13B C14B -178.4(2) . . . .
C11B C12B C13B C14B 2.7(4) . . . .
N3B C13B C14B C15B -2.1(4) . . . .
C12B C13B C14B C15B 177.5(2) . . . .
N3B C13B C14B C19B 175.9(2) . . . .
C12B C13B C14B C19B -4.5(4) . . . .
C13B C14B C15B C16B 1.1(4) . . . .
C19B C14B C15B C16B -176.8(3) . . . .
C14B C15B C16B C17B 0.5(4) . . . .
C13B N3B C17B C16B 0.3(4) . . . .
Cu2 N3B C17B C16B 179.0(2) . . . .
C15B C16B C17B N3B -1.2(4) . . . .
C20B N4B C18B C19B 0.0(4) . . . .
C20B N4B C18B C11B -178.7(2) . . . .
C12B C11B C18B N4B 177.2(2) . . . .
C10B C11B C18B N4B -0.5(4) . . . .
C12B C11B C18B C19B -1.5(4) . . . .
C10B C11B C18B C19B -179.2(3) . . . .
C25B N5B C19B C18B 1.2(4) . . . .
C25B N5B C19B C14B 178.9(2) . . . .
N4B C18B C19B N5B -1.4(4) . . . .
C11B C18B C19B N5B 177.3(2) . . . .
N4B C18B C19B C14B -179.1(2) . . . .
C11B C18B C19B C14B -0.4(4) . . . .
C13B C14B C19B N5B -174.4(2) . . . .
C15B C14B C19B N5B 3.5(4) . . . .
C13B C14B C19B C18B 3.4(4) . . . .
C15B C14B C19B C18B -178.7(3) . . . .
C18B N4B C20B C21B -178.2(3) . . . .
C18B N4B C20B C25B 1.4(4) . . . .
N4B C20B C21B C22B -179.4(3) . . . .
C25B C20B C21B C22B 0.9(4) . . . .
C20B C21B C22B C23B 1.1(5) . . . .
C21B C22B C23B C24B -2.0(5) . . . .
C22B C23B C24B C25B 0.7(4) . . . .
C19B N5B C25B C24B -179.6(3) . . . .
C19B N5B C25B C20B 0.2(4) . . . .
C23B C24B C25B N5B -178.8(3) . . . .
C23B C24B C25B C20B 1.3(4) . . . .
N4B C20B C25B N5B -1.6(4) . . . .
C21B C20B C25B N5B 178.0(3) . . . .
N4B C20B C25B C24B 178.2(3) . . . .
C21B C20B C25B C24B -2.2(4) . . . .
C30B N6B C26B C27B -0.3(4) . . . .
Cu2 N6B C26B C27B -173.0(2) . . . .
N6B C26B C27B C28B -1.0(5) . . . .
C26B C27B C28B C29B 0.7(4) . . . .
C27B C28B C29B C30B 0.7(4) . . . .
C27B C28B C29B C36B 178.3(3) . . . .
C26B N6B C30B C29B 1.8(4) . . . .
Cu2 N6B C30B C29B 175.7(2) . . . .
C26B N6B C30B C31B -176.1(2) . . . .
Cu2 N6B C30B C31B -2.2(3) . . . .
C28B C29B C30B N6B -2.0(4) . . . .
C36B C29B C30B N6B -179.7(2) . . . .
C28B C29B C30B C31B 175.8(3) . . . .
C36B C29B C30B C31B -1.9(4) . . . .
C35B N7B C31B C32B -1.8(4) . . . .
Cu2 N7B C31B C32B -175.2(2) . . . .
C35B N7B C31B C30B 175.6(2) . . . .
Cu2 N7B C31B C30B 2.2(3) . . . .
N6B C30B C31B N7B 0.1(3) . . . .
C29B C30B C31B N7B -177.9(2) . . . .
N6B C30B C31B C32B 177.5(2) . . . .
C29B C30B C31B C32B -0.5(4) . . . .
N7B C31B C32B C33B 1.5(4) . . . .
C30B C31B C32B C33B -175.8(2) . . . .
N7B C31B C32B C37B -179.5(2) . . . .
C30B C31B C32B C37B 3.2(4) . . . .
C31B C32B C33B C34B 0.2(4) . . . .
C37B C32B C33B C34B -178.8(3) . . . .
C32B C33B C34B C35B -1.4(4) . . . .
C31B N7B C35B C34B 0.5(4) . . . .
Cu2 N7B C35B C34B 173.0(2) . . . .
C33B C34B C35B N7B 1.1(4) . . . .
C38B N8B C36B C37B 0.4(4) . . . .
C38B N8B C36B C29B -179.3(2) . . . .
C30B C29B C36B N8B -178.9(3) . . . .
C28B C29B C36B N8B 3.6(4) . . . .
C30B C29B C36B C37B 1.3(4) . . . .
C28B C29B C36B C37B -176.2(3) . . . .
C43B N9B C37B C36B -1.3(4) . . . .
C43B N9B C37B C32B 178.5(2) . . . .
N8B C36B C37B N9B 1.5(4) . . . .
C29B C36B C37B N9B -178.8(3) . . . .
N8B C36B C37B C32B -178.3(3) . . . .
C29B C36B C37B C32B 1.4(4) . . . .
C31B C32B C37B N9B 176.5(2) . . . .
C33B C32B C37B N9B -4.5(4) . . . .
C31B C32B C37B C36B -3.7(4) . . . .
C33B C32B C37B C36B 175.3(3) . . . .
C36B N8B C38B C43B -2.3(4) . . . .
C36B N8B C38B C39B 177.5(3) . . . .
N8B C38B C39B C40B 179.6(3) . . . .
C43B C38B C39B C40B -0.6(5) . . . .
C38B C39B C40B C41B -1.0(5) . . . .
C39B C40B C41B C42B 1.2(5) . . . .
C40B C41B C42B C43B 0.2(5) . . . .
C37B N9B C43B C38B -0.6(4) . . . .
C37B N9B C43B C42B -179.9(3) . . . .
N8B C38B C43B N9B 2.5(4) . . . .
C39B C38B C43B N9B -177.3(3) . . . .
N8B C38B C43B C42B -178.2(3) . . . .
C39B C38B C43B C42B 2.0(4) . . . .
C41B C42B C43B N9B 177.5(3) . . . .
C41B C42B C43B C38B -1.8(4) . . . .
